data_1502902
loop_
_publ_author_name
'Burkhard, Johannes A.'
'Gu\'erot, Carine'
'Knust, Henner'
'Rogers-Evans, Mark'
'Carreira, Erick M.'

_publ_section_title
;
 Synthesis and structural analysis of a new class of azaspiro[3.3]heptanes
 as building blocks for medicinal chemistry.
;
_journal_issue 9
_journal_name_full 'Organic letters'
_journal_page_first 1944
_journal_page_last 1947
_journal_paper_doi 10.1021/ol1003302
_journal_volume 12
_journal_year 2010
_chemical_compound_source 'LOC ETH Zurich'
_chemical_formula_moiety 'C12 H15 N O2 S '
_chemical_formula_sum 'C12 H15 N O2 S'
_chemical_formula_weight 237.321
_chemical_name_systematic
;
 ?
;
_space_group_IT_number 14
_symmetry_cell_setting monoclinic
_symmetry_space_group_name_Hall '-P 2ybc'
_symmetry_space_group_name_H-M 'P 1 21/c 1'
_atom_sites_solution_primary direct
_atom_sites_solution_secondary difmap
_audit_creation_method maXus
_cell_angle_alpha 90.00
_cell_angle_beta 95.9248(14)
_cell_angle_gamma 90.00
_cell_formula_units_Z 20
_cell_length_a 11.3919(2)
_cell_length_b 28.3759(6)
_cell_length_c 18.3852(5)
_cell_measurement_reflns_used 68275
_cell_measurement_temperature 173
_cell_measurement_theta_max 27.485
_cell_measurement_theta_min 2.425
_cell_volume 5911.4(2)
_computing_cell_refinement 'HKL Scalepack (Otwinowski & Minor 1997)'
_computing_data_collection KappaCCD
_computing_data_reduction 'Denzo and Scalepak (Otwinowski & Minor, 1997)'
_computing_structure_refinement 'SHELXL-97 (Sheldrick, 1997)'
_computing_structure_solution 'SIR97(Altomare et al., J. Appl. Cryst.,1999)'
_diffrn_ambient_temperature 173
_diffrn_measured_fraction_theta_full 0.909
_diffrn_measured_fraction_theta_max 0.909
_diffrn_measurement_device KappaCCD
_diffrn_measurement_method CCD
_diffrn_orient_matrix_type X=UH
_diffrn_orient_matrix_UB_11 0.01218
_diffrn_orient_matrix_UB_12 0.06436
_diffrn_orient_matrix_UB_13 -0.05915
_diffrn_orient_matrix_UB_21 0.00356
_diffrn_orient_matrix_UB_22 0.02336
_diffrn_orient_matrix_UB_23 0.02615
_diffrn_orient_matrix_UB_31 0.05437
_diffrn_orient_matrix_UB_32 -0.00513
_diffrn_orient_matrix_UB_33 -0.00281
_diffrn_radiation_source 'fine-focus sealed tube'
_diffrn_radiation_type ' MoK\a'
_diffrn_radiation_wavelength_id all
_diffrn_reflns_av_R_equivalents 0.077
_diffrn_reflns_limit_h_max 14
_diffrn_reflns_limit_h_min -14
_diffrn_reflns_limit_k_max 36
_diffrn_reflns_limit_k_min -23
_diffrn_reflns_limit_l_max 23
_diffrn_reflns_limit_l_min -23
_diffrn_reflns_number 29576
_diffrn_reflns_theta_full 27.48
_diffrn_reflns_theta_max 27.48
_diffrn_reflns_theta_min 2.47
_exptl_absorpt_coefficient_mu 0.258
_exptl_absorpt_correction_type none
_exptl_crystal_colour Colourless
_exptl_crystal_density_diffrn 1.333
_exptl_crystal_density_method 'not measured'
_exptl_crystal_description Cube
_exptl_crystal_F_000 2520.0
_exptl_crystal_size_max .27
_exptl_crystal_size_mid .24
_exptl_crystal_size_min .18
_refine_diff_density_max 0.575
_refine_diff_density_min -0.440
_refine_diff_density_rms 0.077
_refine_ls_extinction_method none
_refine_ls_goodness_of_fit_ref 1.017
_refine_ls_hydrogen_treatment refU
_refine_ls_matrix_type full
_refine_ls_number_parameters 796
_refine_ls_number_reflns 12319
_refine_ls_number_restraints 0
_refine_ls_restrained_S_all 1.017
_refine_ls_R_factor_all 0.1633
_refine_ls_R_factor_gt 0.0725
_refine_ls_shift/su_max 0.024
_refine_ls_shift/su_mean 0.001
_refine_ls_structure_factor_coef Fsqd
_refine_ls_weighting_details 'calc w=1/[\s^2^(Fo^2^)+ (0.1000P)^2^+0.0000P] where P=(Fo^2^+2Fc^2^)/3'
_refine_ls_weighting_scheme calc
_refine_ls_wR_factor_gt 0.1642
_refine_ls_wR_factor_ref 0.2140
_reflns_number_gt 6313
_reflns_number_total 12319
_reflns_threshold_expression >2sigma(I)
_cod_data_source_file ol1003302_si_002.cif
_cod_data_source_block global
_cod_depositor_comments
;
The following automatic conversions were performed:

'_symmetry_cell_setting' value 'Monoclinic' changed to 'monoclinic'
according to /home/saulius/struct/CIF-dictionaries/cif_core.dic
dictionary named 'cif_core.dic' version 2.4.2 from 2011-04-26.

Automatic conversion script
Id: cif_fix_values 1715 2011-07-08 13:25:40Z adriana 
;
_cod_original_sg_symbol_H-M 'P 21/c        '
_cod_original_formula_sum 'C12 H15 N O2 S '
_cod_database_code 1502902

loop_
_symmetry_equiv_pos_as_xyz
+X,+Y,+Z
-X,-Y,-Z
'-X,+Y+ 1/2,-Z+ 1/2'
'+X,-Y+ 1/2,+Z+ 1/2'

loop_
_atom_site_label
_atom_site_type_symbol
_atom_site_fract_x
_atom_site_fract_y
_atom_site_fract_z
_atom_site_U_iso_or_equiv
_atom_site_adp_type
_atom_site_occupancy
_atom_site_symmetry_multiplicity
_atom_site_calc_flag
_atom_site_refinement_flags
S1 S 0.51075(8) 0.35412(4) 0.33845(5) 0.0315(3) Uani 1 1 d .
S17 S 0.48721(8) 0.15508(4) 0.36729(6) 0.0320(3) Uani 1 1 d .
S33 S 0.45880(9) -0.03285(4) 0.33127(6) 0.0377(3) Uani 1 1 d .
S48 S 0.51135(8) 0.25394(4) 0.14963(5) 0.0294(3) Uani 1 1 d .
S64 S 0.53908(9) 0.05857(4) 0.12768(6) 0.0350(3) Uani 1 1 d .
O15 O 0.4459(3) 0.36702(11) 0.27012(14) 0.0484(9) Uani 1 1 d .
O16 O 0.4528(2) 0.32393(10) 0.38656(15) 0.0424(8) Uani 1 1 d .
O24 O 0.4347(2) 0.13952(11) 0.43082(15) 0.0447(8) Uani 1 1 d .
O25 O 0.4237(2) 0.14615(12) 0.29708(15) 0.0498(9) Uani 1 1 d .
O46 O 0.3983(2) -0.03061(12) 0.25815(15) 0.0493(9) Uani 1 1 d .
O47 O 0.4000(3) -0.05600(12) 0.38652(15) 0.0526(9) Uani 1 1 d .
O62 O 0.5856(2) 0.26255(12) 0.21646(14) 0.0466(9) Uani 1 1 d .
O63 O 0.5596(2) 0.22622(11) 0.09449(14) 0.0394(8) Uani 1 1 d .
O77 O 0.6000(2) 0.04570(12) 0.19705(15) 0.0541(10) Uani 1 1 d .
O78 O 0.5962(2) 0.04831(11) 0.06271(15) 0.0441(8) Uani 1 1 d .
N4 N 0.8185(3) 0.38941(12) 0.39772(16) 0.0305(8) Uani 1 1 d .
N20 N 0.7754(2) 0.21602(12) 0.39950(15) 0.0274(8) Uani 1 1 d .
N36 N 0.7514(3) 0.01712(12) 0.39604(16) 0.0307(8) Uani 1 1 d .
N51 N 0.2014(3) 0.29140(14) 0.10208(17) 0.0409(10) Uani 1 1 d .
N67 N 0.2489(2) 0.11797(11) 0.10098(15) 0.0251(7) Uani 1 1 d .
C2 C 0.5870(3) 0.40107(14) 0.3873(2) 0.0296(10) Uani 1 1 d .
C3 C 0.6997(3) 0.36910(15) 0.39647(19) 0.0272(9) Uani 1 1 d .
C5 C 0.8359(4) 0.38579(17) 0.4785(2) 0.0382(11) Uani 1 1 d .
C6 C 0.7341(3) 0.34972(17) 0.47457(19) 0.0345(11) Uani 1 1 d .
C7 C 0.6589(3) 0.33512(16) 0.3337(2) 0.0303(10) Uani 1 1 d .
C8 C 0.8368(3) 0.43374(16) 0.3622(2) 0.0339(10) Uani 1 1 d .
C9 C 0.9667(3) 0.44238(14) 0.35774(19) 0.0262(9) Uani 1 1 d .
C10 C 1.0316(3) 0.41162(16) 0.3191(2) 0.0339(10) Uani 1 1 d .
C11 C 1.1505(4) 0.41890(16) 0.3140(2) 0.0344(10) Uani 1 1 d .
C12 C 1.2058(4) 0.45760(17) 0.3465(2) 0.0392(12) Uani 1 1 d .
C13 C 1.1436(4) 0.48912(17) 0.3850(2) 0.0419(12) Uani 1 1 d .
C14 C 1.0243(4) 0.48128(16) 0.3912(2) 0.0361(11) Uani 1 1 d .
C18 C 0.5462(3) 0.21313(15) 0.3797(2) 0.0329(10) Uani 1 1 d .
C19 C 0.6658(3) 0.19074(14) 0.40985(19) 0.0268(9) Uani 1 1 d .
C21 C 0.8285(3) 0.19981(18) 0.4720(2) 0.0401(12) Uani 1 1 d .
C22 C 0.7027(3) 0.18985(18) 0.4927(2) 0.0431(12) Uani 1 1 d .
C23 C 0.6406(3) 0.14118(15) 0.3735(2) 0.0375(11) Uani 1 1 d .
C26 C 0.8368(3) 0.20561(16) 0.3356(2) 0.0317(10) Uani 1 1 d .
C27 C 0.9572(3) 0.22853(15) 0.34102(18) 0.0265(9) Uani 1 1 d .
C28 C 0.9779(4) 0.27362(16) 0.3677(2) 0.0341(10) Uani 1 1 d .
C29 C 1.0903(4) 0.29326(18) 0.3705(2) 0.0409(12) Uani 1 1 d .
C30 C 1.1832(4) 0.26753(18) 0.3466(2) 0.0423(13) Uani 1 1 d .
C31 C 1.1627(3) 0.22321(18) 0.3203(2) 0.0370(11) Uani 1 1 d .
C32 C 1.0510(3) 0.20322(16) 0.31802(19) 0.0320(10) Uani 1 1 d .
C34 C 0.5234(3) 0.02142(15) 0.3641(2) 0.0333(10) Uani 1 1 d .
C35 C 0.6352(3) -0.00651(15) 0.39136(19) 0.0302(10) Uani 1 1 d .
C36 C 0.7911(3) -0.00794(17) 0.4650(2) 0.0398(12) Uani 1 1 d .
C37 C 0.6606(3) -0.01925(17) 0.4730(2) 0.0420(12) Uani 1 1 d .
C38 C 0.6094(3) -0.04931(16) 0.3379(2) 0.0386(11) Uani 1 1 d .
C39 C 0.8236(3) 0.01123(16) 0.33567(19) 0.0327(10) Uani 1 1 d .
C40 C 0.9445(3) 0.03323(15) 0.35217(19) 0.0286(10) Uani 1 1 d .
C41 C 0.9625(4) 0.07292(16) 0.3953(2) 0.0400(11) Uani 1 1 d .
C42 C 1.0718(4) 0.09407(19) 0.4060(2) 0.0495(13) Uani 1 1 d .
C43 C 1.1663(4) 0.0752(2) 0.3736(3) 0.0534(15) Uani 1 1 d .
C44 C 1.1510(4) 0.0350(2) 0.3317(3) 0.0520(14) Uani 1 1 d .
C45 C 1.0400(3) 0.01387(17) 0.3213(2) 0.0374(11) Uani 1 1 d .
C49 C 0.4327(3) 0.30397(15) 0.1102(2) 0.0338(10) Uani 1 1 d .
C50 C 0.3202(3) 0.27141(16) 0.10067(19) 0.0320(10) Uani 1 1 d .
C52 C 0.1807(3) 0.28827(18) 0.0225(2) 0.0417(12) Uani 1 1 d .
C53 C 0.2836(3) 0.25371(18) 0.0225(2) 0.0419(12) Uani 1 1 d .
C54 C 0.3637(3) 0.23608(15) 0.1608(2) 0.0334(10) Uani 1 1 d .
C55 C 0.1812(3) 0.3329(2) 0.1411(3) 0.0528(15) Uani 1 1 d .
C56 C 0.0524(3) 0.34262(16) 0.1455(2) 0.0312(10) Uani 1 1 d .
C57 C -0.0174(3) 0.31108(15) 0.1797(2) 0.0329(10) Uani 1 1 d .
C58 C -0.1356(4) 0.31976(17) 0.1846(2) 0.0382(11) Uani 1 1 d .
C59 C -0.1855(4) 0.36007(18) 0.1564(2) 0.0423(12) Uani 1 1 d .
C60 C -0.1218(4) 0.39203(17) 0.1226(2) 0.0450(12) Uani 1 1 d .
C61 C -0.0019(4) 0.38373(17) 0.1164(2) 0.0448(12) Uani 1 1 d .
C65 C 0.4779(3) 0.11650(15) 0.1244(2) 0.0314(10) Uani 1 1 d .
C66 C 0.3602(3) 0.09473(15) 0.08835(19) 0.0278(9) Uani 1 1 d .
C67 C 0.1988(3) 0.10550(19) 0.0257(2) 0.0454(13) Uani 1 1 d .
C68 C 0.3262(3) 0.09967(18) 0.0056(2) 0.0440(13) Uani 1 1 d .
C69 C 0.3866(3) 0.04328(16) 0.1150(2) 0.0388(11) Uani 1 1 d .
C70 C 0.1845(3) 0.10350(15) 0.16221(19) 0.0297(10) Uani 1 1 d .
C71 C 0.0640(3) 0.12705(14) 0.15702(18) 0.0242(9) Uani 1 1 d .
C72 C -0.0305(3) 0.10264(16) 0.18050(19) 0.0305(10) Uani 1 1 d .
C73 C -0.1426(3) 0.12348(17) 0.1773(2) 0.0368(11) Uani 1 1 d .
C74 C -0.1596(4) 0.16832(17) 0.1513(2) 0.0393(12) Uani 1 1 d .
C75 C -0.0653(4) 0.19302(17) 0.1273(2) 0.0366(11) Uani 1 1 d .
C76 C 0.0456(3) 0.17261(15) 0.1306(2) 0.0307(10) Uani 1 1 d .
H2A H 0.5966 0.4323 0.3547 0.033(11) Uiso 1 1 calc R
H2B H 0.5526 0.4097 0.4382 0.026(10) Uiso 1 1 calc R
H5A H 0.8177 0.4181 0.5064 0.068(15) Uiso 1 1 calc R
H5B H 0.9205 0.3714 0.4994 0.097(18) Uiso 1 1 calc R
H6A H 0.6696 0.3563 0.5125 0.037(11) Uiso 1 1 calc R
H6B H 0.7623 0.3134 0.4763 0.070(16) Uiso 1 1 calc R
H7A H 0.6733 0.2984 0.3474 0.057(14) Uiso 1 1 calc R
H7B H 0.6931 0.3436 0.2827 0.079(16) Uiso 1 1 calc R
H8A H 0.8008 0.4620 0.3924 0.036(11) Uiso 1 1 calc R
H8B H 0.7910 0.4334 0.3078 0.036(11) Uiso 1 1 calc R
H10 H 0.9925 0.3842 0.2949 0.055(14) Uiso 1 1 calc R
H11 H 1.1952 0.3964 0.2873 0.046(13) Uiso 1 1 calc R
H12 H 1.2898 0.4629 0.3423 0.045(12) Uiso 1 1 calc R
H13 H 1.1832 0.5169 0.4078 0.056(14) Uiso 1 1 calc R
H14 H 0.9804 0.5033 0.4194 0.036(11) Uiso 1 1 calc R
H18A H 0.5497 0.2324 0.3293 0.060(14) Uiso 1 1 calc R
H18B H 0.5053 0.2338 0.4194 0.031(10) Uiso 1 1 calc R
H21A H 0.8745 0.2271 0.5045 0.058(13) Uiso 1 1 calc R
H21B H 0.8825 0.1687 0.4700 0.060(14) Uiso 1 1 calc R
H22A H 0.6924 0.1560 0.5181 0.043(12) Uiso 1 1 calc R
H22B H 0.6655 0.2179 0.5227 0.10(2) Uiso 1 1 calc R
H23A H 0.6658 0.1118 0.4091 0.049(13) Uiso 1 1 calc R
H23B H 0.6747 0.1372 0.3212 0.073(15) Uiso 1 1 calc R
H26A H 0.7847 0.2181 0.2871 0.052(12) Uiso 1 1 calc R
H26B H 0.8466 0.1679 0.3307 0.061(15) Uiso 1 1 calc R
H28 H 0.9130 0.2919 0.3847 0.044(12) Uiso 1 1 calc R
H29 H 1.1041 0.3253 0.3894 0.039(12) Uiso 1 1 calc R
H30 H 1.2624 0.2813 0.3487 0.048(12) Uiso 1 1 calc R
H31 H 1.2274 0.2051 0.3028 0.029(10) Uiso 1 1 calc R
H32 H 1.0383 0.1709 0.3000 0.034(12) Uiso 1 1 calc R
H34A H 0.5362 0.0466 0.3216 0.066(14) Uiso 1 1 calc R
H34B H 0.4797 0.0374 0.4073 0.054(13) Uiso 1 1 calc R
H36A H 0.8323 0.0146 0.5075 0.051(12) Uiso 1 1 calc R
H36B H 0.8446 -0.0386 0.4576 0.072(16) Uiso 1 1 calc R
H37A H 0.6441 -0.0557 0.4853 0.044(12) Uiso 1 1 calc R
H37B H 0.6200 0.0041 0.5094 0.060(13) Uiso 1 1 calc R
H38A H 0.6276 -0.0833 0.3630 0.067(15) Uiso 1 1 calc R
H38B H 0.6491 -0.0462 0.2873 0.075(16) Uiso 1 1 calc R
H39A H 0.7793 0.0273 0.2871 0.041(11) Uiso 1 1 calc R
H39B H 0.8334 -0.0259 0.3249 0.018(9) Uiso 1 1 calc R
H41 H 0.8964 0.0863 0.4187 0.066(15) Uiso 1 1 calc R
H42 H 1.0830 0.1224 0.4364 0.063(15) Uiso 1 1 calc R
H43 H 1.2438 0.0904 0.3806 0.046(12) Uiso 1 1 calc R
H44 H 1.2176 0.0213 0.3093 0.058(14) Uiso 1 1 calc R
H45 H 1.0292 -0.0149 0.2918 0.063(15) Uiso 1 1 calc R
H49A H 0.4262 0.3330 0.1476 0.071(15) Uiso 1 1 calc R
H49B H 0.4623 0.3158 0.0593 0.060(13) Uiso 1 1 calc R
H52A H 0.1948 0.3211 -0.0051 0.078(17) Uiso 1 1 calc R
H52B H 0.0963 0.2731 0.0030 0.090(17) Uiso 1 1 calc R
H53A H 0.3456 0.2621 -0.0163 0.041(11) Uiso 1 1 calc R
H53B H 0.2578 0.2171 0.0191 0.075(17) Uiso 1 1 calc R
H54A H 0.3451 0.1997 0.1464 0.061(14) Uiso 1 1 calc R
H54B H 0.3363 0.2443 0.2139 0.076(16) Uiso 1 1 calc R
H55A H 0.2196 0.3623 0.1149 0.19(4) Uiso 1 1 calc R
H55B H 0.2251 0.3299 0.1958 0.035(11) Uiso 1 1 calc R
H57 H 0.0181 0.2820 0.2007 0.038(11) Uiso 1 1 calc R
H58 H -0.1833 0.2968 0.2085 0.060(14) Uiso 1 1 calc R
H59 H -0.2693 0.3661 0.1606 0.082(17) Uiso 1 1 calc R
H60 H -0.1594 0.4210 0.1026 0.064(15) Uiso 1 1 calc R
H61 H 0.0441 0.4068 0.0916 0.046(13) Uiso 1 1 calc R
H65A H 0.4712 0.1319 0.1776 0.051(12) Uiso 1 1 calc R
H65B H 0.5195 0.1405 0.0894 0.044(12) Uiso 1 1 calc R
H67A H 0.1506 0.1338 -0.0031 0.037(11) Uiso 1 1 calc R
H67B H 0.1481 0.0733 0.0224 0.054(14) Uiso 1 1 calc R
H68A H 0.3406 0.0683 -0.0255 0.041(11) Uiso 1 1 calc R
H68B H 0.3618 0.1306 -0.0185 0.060(14) Uiso 1 1 calc R
H69A H 0.3653 0.0168 0.0735 0.092(18) Uiso 1 1 calc R
H69B H 0.3496 0.0344 0.1650 0.065(14) Uiso 1 1 calc R
H70A H 0.2345 0.1131 0.2132 0.046(12) Uiso 1 1 calc R
H70B H 0.1737 0.0657 0.1615 0.019(9) Uiso 1 1 calc R
H72 H -0.0190 0.0705 0.1995 0.037(12) Uiso 1 1 calc R
H73 H -0.2089 0.1058 0.1938 0.033(11) Uiso 1 1 calc R
H74 H -0.2377 0.1830 0.1495 0.027(10) Uiso 1 1 calc R
H75 H -0.0774 0.2250 0.1079 0.063(15) Uiso 1 1 calc R
H76 H 0.1117 0.1905 0.1142 0.031(11) Uiso 1 1 calc R

loop_
_atom_site_aniso_label
_atom_site_aniso_U_11
_atom_site_aniso_U_22
_atom_site_aniso_U_33
_atom_site_aniso_U_23
_atom_site_aniso_U_13
_atom_site_aniso_U_12
S1 0.0257(5) 0.0323(7) 0.0355(6) -0.0031(5) -0.0024(4) -0.0023(5)
S17 0.0227(5) 0.0342(8) 0.0389(6) -0.0024(5) 0.0014(4) -0.0032(5)
S33 0.0327(6) 0.0388(8) 0.0415(7) -0.0076(5) 0.0041(5) -0.0092(5)
S48 0.0246(5) 0.0303(7) 0.0324(5) 0.0016(4) -0.0015(4) 0.0005(5)
S64 0.0250(5) 0.0396(8) 0.0409(6) 0.0091(5) 0.0057(4) 0.0066(5)
O15 0.0500(18) 0.048(2) 0.0420(18) -0.0039(14) -0.0205(14) 0.0077(16)
O16 0.0329(15) 0.036(2) 0.060(2) 0.0014(15) 0.0143(14) -0.0107(14)
O24 0.0367(16) 0.050(2) 0.0480(18) 0.0100(15) 0.0075(14) -0.0160(15)
O25 0.0328(16) 0.072(3) 0.0423(18) -0.0160(16) -0.0060(13) -0.0063(16)
O46 0.0425(18) 0.061(3) 0.0419(18) -0.0120(15) -0.0076(14) -0.0029(16)
O47 0.0490(19) 0.057(3) 0.053(2) -0.0001(16) 0.0107(15) -0.0215(17)
O62 0.0349(16) 0.066(3) 0.0359(16) 0.0037(15) -0.0130(13) -0.0012(15)
O63 0.0345(16) 0.039(2) 0.0452(17) -0.0061(14) 0.0084(13) 0.0069(14)
O77 0.0326(17) 0.086(3) 0.0434(18) 0.0259(17) 0.0023(14) 0.0150(17)
O78 0.0346(16) 0.053(2) 0.0470(18) -0.0002(15) 0.0132(14) 0.0100(15)
N4 0.0241(17) 0.037(3) 0.0295(18) 0.0037(15) -0.0006(13) -0.0068(16)
N20 0.0223(16) 0.033(2) 0.0272(17) -0.0040(14) 0.0051(13) -0.0059(15)
N36 0.0305(18) 0.037(2) 0.0250(17) -0.0017(14) 0.0027(14) -0.0052(16)
N51 0.0336(19) 0.058(3) 0.0312(19) -0.0142(17) 0.0013(15) 0.0149(18)
N67 0.0235(16) 0.029(2) 0.0231(16) 0.0030(14) 0.0057(13) 0.0059(15)
C2 0.031(2) 0.029(3) 0.029(2) -0.0037(18) 0.0056(17) -0.0020(19)
C3 0.025(2) 0.030(3) 0.026(2) 0.0008(17) 0.0032(16) -0.0053(18)
C5 0.036(2) 0.048(3) 0.029(2) 0.005(2) -0.0027(18) -0.007(2)
C6 0.030(2) 0.051(4) 0.022(2) 0.0078(18) 0.0019(17) -0.004(2)
C7 0.026(2) 0.035(3) 0.031(2) -0.0059(18) 0.0065(17) -0.0036(19)
C8 0.028(2) 0.034(3) 0.040(2) 0.011(2) 0.0038(18) 0.001(2)
C9 0.025(2) 0.025(3) 0.028(2) 0.0065(17) 0.0018(16) -0.0016(18)
C10 0.031(2) 0.041(3) 0.029(2) -0.0015(19) 0.0006(18) -0.003(2)
C11 0.038(2) 0.034(3) 0.032(2) 0.0029(19) 0.0074(19) -0.003(2)
C12 0.027(2) 0.050(4) 0.040(3) 0.013(2) 0.0025(19) -0.008(2)
C13 0.041(3) 0.034(3) 0.048(3) 0.005(2) -0.004(2) -0.018(2)
C14 0.039(2) 0.033(3) 0.036(2) -0.0016(19) 0.0034(19) 0.002(2)
C18 0.029(2) 0.031(3) 0.040(2) 0.0014(19) 0.0075(18) -0.0015(19)
C19 0.0235(19) 0.030(3) 0.027(2) 0.0041(17) 0.0031(16) -0.0046(18)
C21 0.029(2) 0.063(4) 0.026(2) -0.002(2) -0.0035(17) -0.009(2)
C22 0.031(2) 0.063(4) 0.034(2) 0.010(2) 0.0016(19) -0.007(2)
C23 0.030(2) 0.031(3) 0.051(3) -0.003(2) 0.001(2) -0.002(2)
C26 0.026(2) 0.038(3) 0.033(2) -0.0073(19) 0.0086(17) -0.0056(19)
C27 0.0222(19) 0.035(3) 0.022(2) 0.0016(17) 0.0011(15) -0.0023(19)
C28 0.040(2) 0.034(3) 0.028(2) -0.0009(19) 0.0014(18) -0.002(2)
C29 0.048(3) 0.040(3) 0.033(2) 0.007(2) -0.007(2) -0.015(2)
C30 0.028(2) 0.066(4) 0.032(2) 0.015(2) -0.0014(18) -0.016(2)
C31 0.024(2) 0.056(4) 0.032(2) 0.007(2) 0.0063(17) 0.003(2)
C32 0.031(2) 0.037(3) 0.028(2) 0.0044(19) 0.0032(17) 0.000(2)
C34 0.033(2) 0.030(3) 0.037(2) -0.0079(19) 0.0059(18) -0.0009(19)
C35 0.032(2) 0.030(3) 0.029(2) -0.0045(18) 0.0036(17) -0.0100(19)
C36 0.038(2) 0.053(4) 0.028(2) 0.001(2) 0.0022(18) -0.005(2)
C37 0.045(3) 0.046(4) 0.036(2) 0.005(2) 0.008(2) -0.012(2)
C38 0.032(2) 0.032(3) 0.049(3) -0.010(2) -0.003(2) -0.006(2)
C39 0.034(2) 0.036(3) 0.029(2) -0.0037(18) 0.0065(17) 0.001(2)
C40 0.030(2) 0.033(3) 0.022(2) 0.0034(17) 0.0023(16) -0.0015(19)
C41 0.041(3) 0.032(3) 0.047(3) 0.007(2) 0.004(2) -0.003(2)
C42 0.045(3) 0.043(4) 0.058(3) 0.006(3) -0.003(2) -0.013(3)
C43 0.028(2) 0.063(4) 0.065(3) 0.035(3) -0.012(2) -0.023(3)
C44 0.030(2) 0.074(5) 0.053(3) 0.024(3) 0.010(2) 0.006(3)
C45 0.032(2) 0.045(3) 0.036(2) 0.007(2) 0.0076(18) 0.008(2)
C49 0.038(2) 0.033(3) 0.031(2) 0.0038(19) 0.0063(18) 0.010(2)
C50 0.022(2) 0.045(3) 0.028(2) -0.0071(19) -0.0013(16) 0.0103(19)
C52 0.033(2) 0.057(4) 0.034(2) -0.009(2) -0.0066(18) 0.011(2)
C53 0.029(2) 0.063(4) 0.032(2) -0.016(2) -0.0036(18) 0.012(2)
C54 0.026(2) 0.028(3) 0.046(3) -0.0024(19) 0.0031(18) 0.0008(19)
C55 0.027(2) 0.074(4) 0.057(3) -0.032(3) 0.003(2) 0.003(2)
C56 0.026(2) 0.040(3) 0.027(2) -0.0127(19) 0.0023(17) 0.000(2)
C57 0.041(2) 0.027(3) 0.030(2) -0.0029(18) 0.0005(18) 0.006(2)
C58 0.035(2) 0.048(3) 0.033(2) -0.005(2) 0.0111(19) -0.003(2)
C59 0.039(3) 0.051(4) 0.036(3) -0.011(2) 0.001(2) 0.005(2)
C60 0.058(3) 0.033(3) 0.042(3) -0.002(2) -0.003(2) 0.017(3)
C61 0.058(3) 0.043(4) 0.035(2) -0.004(2) 0.015(2) -0.020(3)
C65 0.027(2) 0.032(3) 0.036(2) 0.0013(19) 0.0052(17) 0.0033(19)
C66 0.0181(18) 0.032(3) 0.034(2) 0.0001(18) 0.0048(16) 0.0049(18)
C67 0.032(2) 0.076(4) 0.028(2) 0.002(2) -0.0015(18) 0.004(3)
C68 0.036(2) 0.064(4) 0.032(2) -0.005(2) 0.0065(19) 0.011(2)
C69 0.023(2) 0.032(3) 0.062(3) 0.011(2) 0.008(2) 0.003(2)
C70 0.029(2) 0.032(3) 0.029(2) 0.0095(18) 0.0042(17) 0.0027(19)
C71 0.0239(19) 0.028(3) 0.0210(19) 0.0019(16) 0.0026(15) 0.0026(18)
C72 0.029(2) 0.036(3) 0.026(2) 0.0004(18) 0.0041(17) 0.0000(19)
C73 0.026(2) 0.050(3) 0.034(2) -0.006(2) 0.0044(18) -0.009(2)
C74 0.032(2) 0.052(4) 0.033(2) -0.012(2) -0.0023(18) 0.013(2)
C75 0.042(3) 0.033(3) 0.033(2) -0.0066(19) -0.0048(19) 0.010(2)
C76 0.030(2) 0.028(3) 0.033(2) 0.0027(18) 0.0003(17) 0.001(2)

loop_
_atom_type_symbol
_atom_type_description
_atom_type_scat_dispersion_real
_atom_type_scat_dispersion_imag
_atom_type_scat_source
C C 0.0033 0.0016 'International Tables Vol C Tables 4.2.6.8 and 6.1.1.4'
H H 0.0000 0.0000 'International Tables Vol C Tables 4.2.6.8 and 6.1.1.4'
N N 0.0061 0.0033 'International Tables Vol C Tables 4.2.6.8 and 6.1.1.4'
O O 0.0106 0.0060 'International Tables Vol C Tables 4.2.6.8 and 6.1.1.4'
S S 0.1246 0.1234 'International Tables Vol C Tables 4.2.6.8 and 6.1.1.4'

loop_
_diffrn_radiation_wavelength
0.71073

loop_
_geom_angle_atom_site_label_1
_geom_angle_atom_site_label_2
_geom_angle_atom_site_label_3
_geom_angle
O15 S1 O16 117.48(18)
O15 S1 C2 115.46(19)
O16 S1 C2 111.47(18)
O15 S1 C7 116.00(18)
O16 S1 C7 110.28(19)
C2 S1 C7 80.56(18)
O24 S17 O25 117.62(17)
O24 S17 C23 111.56(19)
O25 S17 C23 114.71(19)
O24 S17 C18 111.29(19)
O25 S17 C18 115.21(19)
C23 S17 C18 80.93(19)
O47 S33 O46 117.76(18)
O47 S33 C38 110.5(2)
O46 S33 C38 116.19(19)
O47 S33 C34 111.23(19)
O46 S33 C34 114.63(19)
C38 S33 C34 80.88(19)
O63 S48 O62 117.49(17)
O63 S48 C54 111.03(18)
O62 S48 C54 115.24(18)
O63 S48 C49 111.10(18)
O62 S48 C49 115.89(19)
C54 S48 C49 80.46(19)
O77 S64 O78 117.71(17)
O77 S64 C69 115.44(19)
O78 S64 C69 110.99(19)
O77 S64 C65 114.6(2)
O78 S64 C65 111.41(18)
C69 S64 C65 81.25(19)
C8 N4 C3 120.7(3)
C8 N4 C5 120.3(3)
C3 N4 C5 90.9(3)
C26 N20 C19 119.4(3)
C26 N20 C21 118.5(3)
C19 N20 C21 90.3(3)
C39 N36 C35 118.4(3)
C39 N36 C36 116.7(3)
C35 N36 C36 91.4(3)
C55 N51 C52 122.9(4)
C55 N51 C50 122.0(3)
C52 N51 C50 90.7(3)
C70 N67 C66 120.3(3)
C70 N67 C67 118.4(3)
C66 N67 C67 90.0(3)
C3 C2 S1 88.4(2)
N4 C3 C7 117.7(3)
N4 C3 C6 88.9(3)
C7 C3 C6 120.0(4)
N4 C3 C2 121.2(3)
C7 C3 C2 95.8(3)
C6 C3 C2 115.5(3)
N4 C5 C6 88.7(3)
C5 C6 C3 85.7(3)
C3 C7 S1 89.3(2)
N4 C8 C9 110.7(3)
C10 C9 C14 118.3(4)
C10 C9 C8 120.2(4)
C14 C9 C8 121.5(4)
C11 C10 C9 121.2(4)
C12 C11 C10 120.0(4)
C11 C12 C13 120.3(4)
C12 C13 C14 119.7(4)
C9 C14 C13 120.5(4)
C19 C18 S17 88.5(3)
N20 C19 C22 89.3(3)
N20 C19 C18 118.7(3)
C22 C19 C18 120.0(3)
N20 C19 C23 120.2(3)
C22 C19 C23 115.2(4)
C18 C19 C23 95.7(3)
N20 C21 C22 88.5(3)
C19 C22 C21 85.4(3)
C19 C23 S17 87.9(2)
N20 C26 C27 111.6(3)
C28 C27 C32 118.6(4)
C28 C27 C26 122.8(4)
C32 C27 C26 118.6(4)
C27 C28 C29 120.4(4)
C28 C29 C30 120.2(5)
C31 C30 C29 119.3(4)
C30 C31 C32 120.8(4)
C31 C32 C27 120.7(4)
C35 C34 S33 88.0(3)
N36 C35 C34 119.4(3)
N36 C35 C37 88.4(3)
C34 C35 C37 120.2(3)
N36 C35 C38 119.7(3)
C34 C35 C38 95.7(3)
C37 C35 C38 115.6(4)
N36 C36 C37 88.3(3)
C35 C37 C36 86.8(3)
C35 C38 S33 87.5(3)
N36 C39 C40 111.9(3)
C41 C40 C45 118.7(4)
C41 C40 C39 122.0(4)
C45 C40 C39 119.3(4)
C42 C41 C40 121.0(4)
C41 C42 C43 119.9(5)
C44 C43 C42 120.0(4)
C43 C44 C45 119.5(5)
C40 C45 C44 120.7(5)
C50 C49 S48 87.0(3)
N51 C50 C54 117.9(3)
N51 C50 C53 88.9(3)
C54 C50 C53 119.7(4)
N51 C50 C49 120.8(4)
C54 C50 C49 96.0(3)
C53 C50 C49 115.7(3)
N51 C52 C53 89.7(3)
C52 C53 C50 85.6(3)
C50 C54 S48 88.3(2)
N51 C55 C56 113.2(4)
C57 C56 C61 117.3(4)
C57 C56 C55 120.8(4)
C61 C56 C55 121.8(4)
C58 C57 C56 121.5(4)
C59 C58 C57 119.9(4)
C60 C59 C58 121.2(4)
C59 C60 C61 119.9(4)
C56 C61 C60 120.2(4)
C66 C65 S64 88.0(3)
N67 C66 C68 89.0(3)
N67 C66 C69 120.8(3)
C68 C66 C69 114.7(4)
N67 C66 C65 118.2(3)
C68 C66 C65 120.1(3)
C69 C66 C65 96.2(3)
N67 C67 C68 88.2(3)
C66 C68 C67 85.4(3)
C66 C69 S64 88.1(2)
N67 C70 C71 110.4(3)
C72 C71 C76 118.7(4)
C72 C71 C70 119.1(4)
C76 C71 C70 122.2(3)
C71 C72 C73 120.6(4)
C74 C73 C72 120.1(4)
C73 C74 C75 119.6(4)
C76 C75 C74 120.4(4)
C75 C76 C71 120.6(4)
C3 C2 H2A 113.9
S1 C2 H2A 113.9
C3 C2 H2B 113.9
S1 C2 H2B 113.9
H2A C2 H2B 111.1
N4 C5 H5A 113.9
C6 C5 H5A 113.9
N4 C5 H5B 113.9
C6 C5 H5B 113.9
H5A C5 H5B 111.1
C5 C6 H6A 114.4
C3 C6 H6A 114.4
C5 C6 H6B 114.4
C3 C6 H6B 114.4
H6A C6 H6B 111.5
C3 C7 H7A 113.8
S1 C7 H7A 113.8
C3 C7 H7B 113.8
S1 C7 H7B 113.8
H7A C7 H7B 111.0
N4 C8 H8A 109.5
C9 C8 H8A 109.5
N4 C8 H8B 109.5
C9 C8 H8B 109.5
H8A C8 H8B 108.1
C11 C10 H10 119.4
C9 C10 H10 119.4
C12 C11 H11 120.0
C10 C11 H11 120.0
C11 C12 H12 119.8
C13 C12 H12 119.8
C12 C13 H13 120.2
C14 C13 H13 120.2
C9 C14 H14 119.7
C13 C14 H14 119.7
C19 C18 H18A 113.9
S17 C18 H18A 113.9
C19 C18 H18B 113.9
S17 C18 H18B 113.9
H18A C18 H18B 111.1
N20 C21 H21A 113.9
C22 C21 H21A 113.9
N20 C21 H21B 113.9
C22 C21 H21B 113.9
H21A C21 H21B 111.1
C19 C22 H22A 114.4
C21 C22 H22A 114.4
C19 C22 H22B 114.4
C21 C22 H22B 114.4
H22A C22 H22B 111.5
C19 C23 H23A 114.0
S17 C23 H23A 114.0
C19 C23 H23B 114.0
S17 C23 H23B 114.0
H23A C23 H23B 111.2
N20 C26 H26A 109.3
C27 C26 H26A 109.3
N20 C26 H26B 109.3
C27 C26 H26B 109.3
H26A C26 H26B 108.0
C27 C28 H28 119.8
C29 C28 H28 119.8
C28 C29 H29 119.9
C30 C29 H29 119.9
C31 C30 H30 120.4
C29 C30 H30 120.4
C30 C31 H31 119.6
C32 C31 H31 119.6
C31 C32 H32 119.7
C27 C32 H32 119.7
C35 C34 H34A 114.0
S33 C34 H34A 114.0
C35 C34 H34B 114.0
S33 C34 H34B 114.0
H34A C34 H34B 111.2
N36 C36 H36A 113.9
C37 C36 H36A 113.9
N36 C36 H36B 113.9
C37 C36 H36B 113.9
H36A C36 H36B 111.1
C35 C37 H37A 114.2
C36 C37 H37A 114.2
C35 C37 H37B 114.2
C36 C37 H37B 114.2
H37A C37 H37B 111.3
C35 C38 H38A 114.1
S33 C38 H38A 114.1
C35 C38 H38B 114.1
S33 C38 H38B 114.1
H38A C38 H38B 111.2
N36 C39 H39A 109.2
C40 C39 H39A 109.2
N36 C39 H39B 109.2
C40 C39 H39B 109.2
H39A C39 H39B 107.9
C42 C41 H41 119.5
C40 C41 H41 119.5
C41 C42 H42 120.0
C43 C42 H42 120.0
C44 C43 H43 120.0
C42 C43 H43 120.0
C43 C44 H44 120.2
C45 C44 H44 120.2
C40 C45 H45 119.7
C44 C45 H45 119.7
C50 C49 H49A 114.2
S48 C49 H49A 114.2
C50 C49 H49B 114.2
S48 C49 H49B 114.2
H49A C49 H49B 111.3
N51 C52 H52A 113.7
C53 C52 H52A 113.7
N51 C52 H52B 113.7
C53 C52 H52B 113.7
H52A C52 H52B 110.9
C52 C53 H53A 114.4
C50 C53 H53A 114.4
C52 C53 H53B 114.4
C50 C53 H53B 114.4
H53A C53 H53B 111.5
C50 C54 H54A 113.9
S48 C54 H54A 113.9
C50 C54 H54B 113.9
S48 C54 H54B 113.9
H54A C54 H54B 111.1
N51 C55 H55A 108.9
C56 C55 H55A 108.9
N51 C55 H55B 108.9
C56 C55 H55B 108.9
H55A C55 H55B 107.8
C58 C57 H57 119.3
C56 C57 H57 119.3
C59 C58 H58 120.1
C57 C58 H58 120.1
C60 C59 H59 119.4
C58 C59 H59 119.4
C59 C60 H60 120.0
C61 C60 H60 120.0
C56 C61 H61 119.9
C60 C61 H61 119.9
C66 C65 H65A 114.0
S64 C65 H65A 114.0
C66 C65 H65B 114.0
S64 C65 H65B 114.0
H65A C65 H65B 111.2
N67 C67 H67A 114.0
C68 C67 H67A 114.0
N67 C67 H67B 114.0
C68 C67 H67B 114.0
H67A C67 H67B 111.2
C66 C68 H68A 114.4
C67 C68 H68A 114.4
C66 C68 H68B 114.4
C67 C68 H68B 114.4
H68A C68 H68B 111.5
C66 C69 H69A 114.0
S64 C69 H69A 114.0
C66 C69 H69B 114.0
S64 C69 H69B 114.0
H69A C69 H69B 111.2
N67 C70 H70A 109.6
C71 C70 H70A 109.6
N67 C70 H70B 109.6
C71 C70 H70B 109.6
H70A C70 H70B 108.1
C71 C72 H72 119.7
C73 C72 H72 119.7
C74 C73 H73 119.9
C72 C73 H73 119.9
C73 C74 H74 120.2
C75 C74 H74 120.2
C76 C75 H75 119.8
C74 C75 H75 119.8
C75 C76 H76 119.7
C71 C76 H76 119.7

loop_
_geom_bond_atom_site_label_1
_geom_bond_atom_site_label_2
_geom_bond_distance
S1 O15 1.438(3)
S1 O16 1.440(3)
S1 C2 1.782(4)
S1 C7 1.782(4)
S17 O24 1.435(3)
S17 O25 1.436(3)
S17 C23 1.784(4)
S17 C18 1.785(4)
S33 O47 1.433(3)
S33 O46 1.448(3)
S33 C38 1.770(4)
S33 C34 1.785(4)
S48 O63 1.437(3)
S48 O62 1.439(3)
S48 C54 1.789(4)
S48 C49 1.792(4)
S64 O77 1.435(3)
S64 O78 1.447(3)
S64 C69 1.782(4)
S64 C65 1.784(4)
N4 C8 1.442(5)
N4 C3 1.469(4)
N4 C5 1.481(4)
N20 C26 1.458(4)
N20 C19 1.469(4)
N20 C21 1.480(4)
N36 C39 1.457(4)
N36 C35 1.479(4)
N36 C36 1.482(5)
N51 C55 1.409(5)
N51 C52 1.461(5)
N51 C50 1.470(4)
N67 C70 1.464(4)
N67 C66 1.469(4)
N67 C67 1.485(4)
C2 C3 1.567(5)
C3 C7 1.538(5)
C3 C6 1.550(5)
C5 C6 1.543(5)
C8 C9 1.511(5)
C9 C10 1.386(5)
C9 C14 1.394(5)
C10 C11 1.382(5)
C11 C12 1.372(6)
C12 C13 1.381(6)
C13 C14 1.395(5)
C18 C19 1.553(5)
C19 C22 1.537(5)
C19 C23 1.571(5)
C21 C22 1.546(5)
C26 C27 1.511(5)
C27 C28 1.382(5)
C27 C32 1.390(5)
C28 C29 1.393(5)
C29 C30 1.394(6)
C30 C31 1.359(6)
C31 C32 1.389(5)
C34 C35 1.539(5)
C35 C37 1.542(5)
C35 C38 1.571(5)
C36 C37 1.542(5)
C39 C40 1.514(5)
C40 C41 1.381(6)
C40 C45 1.392(5)
C41 C42 1.379(6)
C42 C43 1.390(6)
C43 C44 1.378(7)
C44 C45 1.394(6)
C49 C50 1.575(5)
C50 C54 1.537(5)
C50 C53 1.540(5)
C52 C53 1.528(5)
C55 C56 1.504(5)
C56 C57 1.389(5)
C56 C61 1.400(6)
C57 C58 1.382(5)
C58 C59 1.357(6)
C59 C60 1.352(6)
C60 C61 1.403(6)
C65 C66 1.561(5)
C66 C68 1.536(5)
C66 C69 1.560(5)
C67 C68 1.543(5)
C70 C71 1.521(5)
C71 C72 1.387(5)
C71 C76 1.389(5)
C72 C73 1.403(5)
C73 C74 1.366(6)
C74 C75 1.392(6)
C75 C76 1.386(5)
C2 H2A 1.0800
C2 H2B 1.0800
C5 H5A 1.0800
C5 H5B 1.0800
C6 H6A 1.0800
C6 H6B 1.0800
C7 H7A 1.0800
C7 H7B 1.0800
C8 H8A 1.0800
C8 H8B 1.0800
C10 H10 0.9800
C11 H11 0.9800
C12 H12 0.9800
C13 H13 0.9800
C14 H14 0.9800
C18 H18A 1.0800
C18 H18B 1.0800
C21 H21A 1.0800
C21 H21B 1.0800
C22 H22A 1.0800
C22 H22B 1.0800
C23 H23A 1.0800
C23 H23B 1.0800
C26 H26A 1.0800
C26 H26B 1.0800
C28 H28 0.9800
C29 H29 0.9800
C30 H30 0.9800
C31 H31 0.9800
C32 H32 0.9800
C34 H34A 1.0800
C34 H34B 1.0800
C36 H36A 1.0800
C36 H36B 1.0800
C37 H37A 1.0800
C37 H37B 1.0800
C38 H38A 1.0800
C38 H38B 1.0800
C39 H39A 1.0800
C39 H39B 1.0800
C41 H41 0.9800
C42 H42 0.9800
C43 H43 0.9800
C44 H44 0.9800
C45 H45 0.9800
C49 H49A 1.0800
C49 H49B 1.0800
C52 H52A 1.0800
C52 H52B 1.0800
C53 H53A 1.0800
C53 H53B 1.0800
C54 H54A 1.0800
C54 H54B 1.0800
C55 H55A 1.0800
C55 H55B 1.0800
C57 H57 0.9800
C58 H58 0.9800
C59 H59 0.9800
C60 H60 0.9800
C61 H61 0.9800
C65 H65A 1.0800
C65 H65B 1.0800
C67 H67A 1.0800
C67 H67B 1.0800
C68 H68A 1.0800
C68 H68B 1.0800
C69 H69A 1.0800
C69 H69B 1.0800
C70 H70A 1.0800
C70 H70B 1.0800
C72 H72 0.9800
C73 H73 0.9800
C74 H74 0.9800
C75 H75 0.9800
C76 H76 0.9800

loop_
_geom_torsion_atom_site_label_1
_geom_torsion_atom_site_label_2
_geom_torsion_atom_site_label_3
_geom_torsion_atom_site_label_4
_geom_torsion
O15 S1 C2 C3 -131.2(2)
O16 S1 C2 C3 91.4(2)
C7 S1 C2 C3 -16.8(2)
C8 N4 C3 C7 91.2(5)
C5 N4 C3 C7 -142.2(4)
C8 N4 C3 C6 -145.1(4)
C5 N4 C3 C6 -18.5(3)
C8 N4 C3 C2 -25.6(5)
C5 N4 C3 C2 101.0(4)
S1 C2 C3 N4 146.8(3)
S1 C2 C3 C7 19.4(3)
S1 C2 C3 C6 -107.9(3)
C8 N4 C5 C6 145.5(3)
C3 N4 C5 C6 18.6(3)
N4 C5 C6 C3 -17.6(3)
N4 C3 C6 C5 17.8(3)
C7 C3 C6 C5 139.5(4)
C2 C3 C6 C5 -106.6(4)
N4 C3 C7 S1 -149.3(3)
C6 C3 C7 S1 104.6(3)
C2 C3 C7 S1 -19.4(3)
O15 S1 C7 C3 131.0(2)
O16 S1 C7 C3 -92.4(3)
C2 S1 C7 C3 17.1(2)
C3 N4 C8 C9 -168.6(3)
C5 N4 C8 C9 79.8(4)
N4 C8 C9 C10 61.5(5)
N4 C8 C9 C14 -119.2(4)
C14 C9 C10 C11 0.4(6)
C8 C9 C10 C11 179.7(3)
C9 C10 C11 C12 -1.2(6)
C10 C11 C12 C13 0.7(6)
C11 C12 C13 C14 0.4(6)
C10 C9 C14 C13 0.8(6)
C8 C9 C14 C13 -178.5(4)
C12 C13 C14 C9 -1.2(6)
O24 S17 C18 C19 91.1(2)
O25 S17 C18 C19 -131.8(2)
C23 S17 C18 C19 -18.7(2)
C26 N20 C19 C22 143.0(4)
C21 N20 C19 C22 19.6(3)
C26 N20 C19 C18 -92.7(4)
C21 N20 C19 C18 143.9(4)
C26 N20 C19 C23 23.9(5)
C21 N20 C19 C23 -99.5(4)
S17 C18 C19 N20 150.2(3)
S17 C18 C19 C22 -102.4(4)
S17 C18 C19 C23 21.1(3)
C26 N20 C21 C22 -143.6(4)
C19 N20 C21 C22 -19.5(3)
N20 C19 C22 C21 -18.8(3)
C18 C19 C22 C21 -141.9(4)
C23 C19 C22 C21 104.6(4)
N20 C21 C22 C19 18.6(3)
N20 C19 C23 S17 -149.2(3)
C22 C19 C23 S17 105.9(3)
C18 C19 C23 S17 -21.1(3)
O24 S17 C23 C19 -91.0(3)
O25 S17 C23 C19 132.1(2)
C18 S17 C23 C19 18.4(2)
C19 N20 C26 C27 -170.2(3)
C21 N20 C26 C27 -61.9(5)
N20 C26 C27 C28 -40.5(5)
N20 C26 C27 C32 139.7(4)
C32 C27 C28 C29 0.7(6)
C26 C27 C28 C29 -179.2(3)
C27 C28 C29 C30 -0.1(6)
C28 C29 C30 C31 0.2(6)
C29 C30 C31 C32 -0.9(6)
C30 C31 C32 C27 1.5(6)
C28 C27 C32 C31 -1.4(5)
C26 C27 C32 C31 178.5(3)
O47 S33 C34 C35 88.6(2)
O46 S33 C34 C35 -134.7(2)
C38 S33 C34 C35 -19.9(2)
C39 N36 C35 C34 -96.8(4)
C36 N36 C35 C34 141.6(3)
C39 N36 C35 C37 139.0(4)
C36 N36 C35 C37 17.3(3)
C39 N36 C35 C38 20.2(5)
C36 N36 C35 C38 -101.5(4)
S33 C34 C35 N36 151.4(3)
S33 C34 C35 C37 -101.7(4)
S33 C34 C35 C38 22.4(3)
C39 N36 C36 C37 -140.3(3)
C35 N36 C36 C37 -17.3(3)
N36 C35 C37 C36 -16.6(3)
C34 C35 C37 C36 -140.2(4)
C38 C35 C37 C36 105.8(4)
N36 C36 C37 C35 16.6(3)
N36 C35 C38 S33 -151.4(3)
C34 C35 C38 S33 -22.6(3)
C37 C35 C38 S33 104.9(3)
O47 S33 C38 C35 -89.8(3)
O46 S33 C38 C35 132.6(2)
C34 S33 C38 C35 19.5(2)
C35 N36 C39 C40 -174.0(3)
C36 N36 C39 C40 -66.4(5)
N36 C39 C40 C41 -32.1(5)
N36 C39 C40 C45 149.9(4)
C45 C40 C41 C42 2.0(6)
C39 C40 C41 C42 -176.0(4)
C40 C41 C42 C43 -0.5(7)
C41 C42 C43 C44 -0.9(7)
C42 C43 C44 C45 0.8(7)
C41 C40 C45 C44 -2.0(6)
C39 C40 C45 C44 176.0(4)
C43 C44 C45 C40 0.6(7)
O63 S48 C49 C50 89.1(2)
O62 S48 C49 C50 -133.4(2)
C54 S48 C49 C50 -19.8(2)
C55 N51 C50 C54 89.1(5)
C52 N51 C50 C54 -140.6(4)
C55 N51 C50 C53 -147.5(5)
C52 N51 C50 C53 -17.1(4)
C55 N51 C50 C49 -27.9(6)
C52 N51 C50 C49 102.5(4)
S48 C49 C50 N51 150.7(3)
S48 C49 C50 C54 23.1(3)
S48 C49 C50 C53 -104.0(3)
C55 N51 C52 C53 147.0(4)
C50 N51 C52 C53 17.2(4)
N51 C52 C53 C50 -16.5(3)
N51 C50 C53 C52 16.4(3)
C54 C50 C53 C52 138.3(4)
C49 C50 C53 C52 -107.6(4)
N51 C50 C54 S48 -152.7(3)
C53 C50 C54 S48 101.1(3)
C49 C50 C54 S48 -23.1(3)
O63 S48 C54 C50 -88.7(3)
O62 S48 C54 C50 134.6(2)
C49 S48 C54 C50 20.3(2)
C52 N51 C55 C56 74.6(6)
C50 N51 C55 C56 -170.5(4)
N51 C55 C56 C57 61.4(6)
N51 C55 C56 C61 -119.3(5)
C61 C56 C57 C58 0.1(6)
C55 C56 C57 C58 179.5(4)
C56 C57 C58 C59 -0.6(6)
C57 C58 C59 C60 0.6(6)
C58 C59 C60 C61 0.0(7)
C57 C56 C61 C60 0.4(6)
C55 C56 C61 C60 -178.9(4)
C59 C60 C61 C56 -0.5(6)
O77 S64 C65 C66 -131.9(2)
O78 S64 C65 C66 91.4(2)
C69 S64 C65 C66 -17.8(2)
C70 N67 C66 C68 144.3(4)
C67 N67 C66 C68 20.8(3)
C70 N67 C66 C69 25.9(5)
C67 N67 C66 C69 -97.6(4)
C70 N67 C66 C65 -91.7(4)
C67 N67 C66 C65 144.9(4)
S64 C65 C66 N67 150.4(3)
S64 C65 C66 C68 -102.9(4)
S64 C65 C66 C69 20.4(3)
C70 N67 C67 C68 -145.8(4)
C66 N67 C67 C68 -20.8(3)
N67 C66 C68 C67 -20.1(3)
C69 C66 C68 C67 103.7(4)
C65 C66 C68 C67 -142.5(4)
N67 C67 C68 C66 19.9(3)
N67 C66 C69 S64 -148.6(3)
C68 C66 C69 S64 106.9(3)
C65 C66 C69 S64 -20.4(3)
O77 S64 C69 C66 131.0(2)
O78 S64 C69 C66 -91.8(3)
C65 S64 C69 C66 17.9(2)
C66 N67 C70 C71 -171.2(3)
C67 N67 C70 C71 -62.8(5)
N67 C70 C71 C72 145.7(3)
N67 C70 C71 C76 -35.4(5)
C76 C71 C72 C73 0.3(5)
C70 C71 C72 C73 179.2(3)
C71 C72 C73 C74 -0.3(6)
C72 C73 C74 C75 0.6(6)
C73 C74 C75 C76 -0.9(6)
C74 C75 C76 C71 0.9(6)
C72 C71 C76 C75 -0.6(6)
C70 C71 C76 C75 -179.5(3)
